data_2232016
loop_
_publ_author_name
'Shen, Jin-Bei'
'Liu, Jia-Lu'
'Zhao, Guo-Liang'

_publ_section_title
;
 Tetrakis(\m-2-phenoxypropionato)-\k^3^<i>O</i>,<i>O</i>':<i>O</i>';\k^3^<i>O</i>:<i>O</i>,<i>O</i>';\k^4^<i>O</i>:<i>O</i>'-bis[(1,10-phenanthroline-\k^2^<i>N</i>,<i>N</i>')(2-phenoxypropionato-\k^2^<i>O</i>,<i>O</i>')holmium(III)]
;
_journal_coeditor_code PK2341
_journal_issue 10
_journal_name_full 'Acta Crystallographica Section E'
_journal_page_first m1401
_journal_paper_doi 10.1107/S160053681103738X
_journal_volume 67
_journal_year 2011
_chemical_formula_iupac '[Ho2 (C9 H9 O3)6 (C12 H8 N2)2]'
_chemical_formula_moiety 'C78 H70 Ho2 N4 O18'
_chemical_formula_sum 'C78 H70 Ho2 N4 O18'
_chemical_formula_weight 1681.24
_chemical_name_systematic
;
Tetrakis(\m-2-phenoxypropionato)-\k^3^<i>O</i>,<i>O</i>':<i>O</i>';
\k^3^<i>O</i>:<i>O</i>,<i>O</i>';\k^4^<i>O</i>:<i>O</i>'-bis[(1,10-
phenanthroline-\k^2^<i>N</i>,<i>N</i>')(2-phenoxypropionato-
\k^2^<i>O</i>,<i>O</i>')holmium(III)]
;
_space_group_IT_number 14
_symmetry_cell_setting monoclinic
_symmetry_space_group_name_Hall '-P 2ybc'
_symmetry_space_group_name_H-M 'P 1 21/c 1'
_atom_sites_solution_hydrogens geom
_atom_sites_solution_primary direct
_atom_sites_solution_secondary difmap
_audit_creation_method SHELXL-97
_cell_angle_alpha 90.00
_cell_angle_beta 120.6870(10)
_cell_angle_gamma 90.00
_cell_formula_units_Z 2
_cell_length_a 11.4657(2)
_cell_length_b 25.7960(3)
_cell_length_c 13.8366(2)
_cell_measurement_reflns_used 4156
_cell_measurement_temperature 296(2)
_cell_measurement_theta_max 25.00
_cell_measurement_theta_min 1.58
_cell_volume 3519.37(10)
_computing_cell_refinement 'SAINT (Bruker, 2006)'
_computing_data_collection 'APEX2 (Bruker, 2006)'
_computing_data_reduction 'SAINT (Bruker, 2006)'
_computing_molecular_graphics 'SHELXTL (Sheldrick, 2008)'
_computing_publication_material 'SHELXL97 (Sheldrick, 2008)'
_computing_structure_refinement 'SHELXL97 (Sheldrick, 2008)'
_computing_structure_solution 'SHELXS97 (Sheldrick, 2008)'
_diffrn_ambient_temperature 296(2)
_diffrn_measured_fraction_theta_full 0.997
_diffrn_measured_fraction_theta_max 0.997
_diffrn_measurement_device_type 'Bruker APEXII area-detector'
_diffrn_measurement_method '\f and \w'
_diffrn_radiation_monochromator graphite
_diffrn_radiation_source 'fine-focus sealed tube'
_diffrn_radiation_type MoK\a
_diffrn_radiation_wavelength 0.71073
_diffrn_reflns_av_R_equivalents 0.0531
_diffrn_reflns_av_sigmaI/netI 0.0548
_diffrn_reflns_limit_h_max 10
_diffrn_reflns_limit_h_min -13
_diffrn_reflns_limit_k_max 30
_diffrn_reflns_limit_k_min -30
_diffrn_reflns_limit_l_max 16
_diffrn_reflns_limit_l_min -16
_diffrn_reflns_number 24604
_diffrn_reflns_theta_full 25.00
_diffrn_reflns_theta_max 25.00
_diffrn_reflns_theta_min 1.58
_diffrn_standards_number 0
_exptl_absorpt_coefficient_mu 2.307
_exptl_absorpt_correction_T_max 0.877
_exptl_absorpt_correction_T_min 0.656
_exptl_absorpt_correction_type multi-scan
_exptl_absorpt_process_details '(SADABS; Sheldrick, 1996)'
_exptl_crystal_colour colourless
_exptl_crystal_density_diffrn 1.587
_exptl_crystal_density_method 'not measured'
_exptl_crystal_description block
_exptl_crystal_F_000 1688
_exptl_crystal_size_max 0.246
_exptl_crystal_size_mid 0.156
_exptl_crystal_size_min 0.057
_refine_diff_density_max 0.674
_refine_diff_density_min -0.552
_refine_ls_extinction_method none
_refine_ls_goodness_of_fit_ref 1.004
_refine_ls_hydrogen_treatment constr
_refine_ls_matrix_type full
_refine_ls_number_parameters 464
_refine_ls_number_reflns 6189
_refine_ls_number_restraints 0
_refine_ls_restrained_S_all 1.004
_refine_ls_R_factor_all 0.0597
_refine_ls_R_factor_gt 0.0327
_refine_ls_shift/su_max 0.001
_refine_ls_shift/su_mean 0.000
_refine_ls_structure_factor_coef Fsqd
_refine_ls_weighting_details 'calc w=1/[\s^2^(Fo^2^)+(0.0194P)^2^] where P=(Fo^2^+2Fc^2^)/3'
_refine_ls_weighting_scheme calc
_refine_ls_wR_factor_gt 0.0563
_refine_ls_wR_factor_ref 0.0620
_reflns_number_gt 4266
_reflns_number_total 6189
_reflns_threshold_expression I>2\s(I)
_cod_data_source_file pk2341.cif
_cod_data_source_block global
_cod_original_cell_volume 3519.37(9)
_cod_original_sg_symbol_H-M 'P 21/c'
_cod_database_code 2232016

loop_
_symmetry_equiv_pos_as_xyz
'x, y, z'
'-x, y+1/2, -z+1/2'
'-x, -y, -z'
'x, -y-1/2, z-1/2'

loop_
_atom_site_type_symbol
_atom_site_label
_atom_site_fract_x
_atom_site_fract_y
_atom_site_fract_z
_atom_site_U_iso_or_equiv
_atom_site_adp_type
_atom_site_calc_flag
_atom_site_refinement_flags
_atom_site_occupancy
_atom_site_symmetry_multiplicity
Ho Ho1 0.453322(18) -0.002635(6) 0.840539(15) 0.02616(7) Uani d . 1 1
O O1 0.3839(3) 0.03107(9) 0.9827(2) 0.0317(7) Uani d . 1 1
O O2 0.2468(3) 0.04173(9) 0.8017(2) 0.0334(7) Uani d . 1 1
O O3 0.0920(3) 0.11048(9) 0.8413(2) 0.0406(8) Uani d . 1 1
O O4 0.3347(3) -0.06690(9) 0.8774(2) 0.0315(7) Uani d . 1 1
O O5 0.5809(3) 0.06950(9) 0.9358(2) 0.0385(8) Uani d . 1 1
O O6 0.1723(3) -0.15132(11) 0.8456(3) 0.0537(9) Uani d . 1 1
O O7 0.5312(3) -0.08474(9) 0.8029(2) 0.0393(8) Uani d . 1 1
O O8 0.6179(3) -0.01225(9) 0.7835(3) 0.0427(8) Uani d . 1 1
O O9 0.5943(3) -0.13350(10) 0.6562(3) 0.0516(9) Uani d . 1 1
N N1 0.3815(3) 0.06779(11) 0.6866(3) 0.0317(8) Uani d . 1 1
N N2 0.2831(3) -0.03033(11) 0.6449(3) 0.0303(8) Uani d . 1 1
C C1 0.2748(4) 0.04761(13) 0.9009(4) 0.0293(10) Uani d . 1 1
C C2 0.1741(4) 0.07333(14) 0.9257(4) 0.0348(11) Uani d . 1 1
H H2 0.2229 0.0904 0.9991 0.052 Uiso calc R 1 1
C C3 0.0773(5) 0.03325(16) 0.9260(4) 0.0511(13) Uani d . 1 1
H H3A 0.0131 0.0500 0.9406 0.077 Uiso calc R 1 1
H H3B 0.1277 0.0080 0.9835 0.077 Uiso calc R 1 1
H H3C 0.0300 0.0164 0.8542 0.077 Uiso calc R 1 1
C C4 0.1569(5) 0.15377(15) 0.8342(4) 0.0401(12) Uani d . 1 1
C C5 0.2863(5) 0.16791(17) 0.9097(5) 0.076(2) Uani d . 1 1
H H5 0.3398 0.1469 0.9715 0.091 Uiso calc R 1 1
C C6 0.3385(7) 0.2135(2) 0.8946(6) 0.102(2) Uani d . 1 1
H H6 0.4262 0.2234 0.9481 0.123 Uiso calc R 1 1
C C7 0.2635(7) 0.24415(19) 0.8027(6) 0.088(2) Uani d . 1 1
H H7 0.3004 0.2742 0.7919 0.105 Uiso calc R 1 1
C C8 0.1341(7) 0.22997(19) 0.7274(5) 0.0779(19) Uani d . 1 1
H H8 0.0814 0.2510 0.6654 0.094 Uiso calc R 1 1
C C9 0.0793(5) 0.18452(17) 0.7415(5) 0.0618(15) Uani d . 1 1
H H9 -0.0090 0.1749 0.6888 0.074 Uiso calc R 1 1
C C10 0.3458(4) -0.08535(14) 0.9658(4) 0.0313(11) Uani d . 1 1
C C11 0.2612(5) -0.13343(15) 0.9561(4) 0.0384(12) Uani d . 1 1
H H11 0.3240 -0.1616 0.9984 0.058 Uiso calc R 1 1
C C12 0.1759(5) -0.12281(17) 1.0082(4) 0.0574(14) Uani d . 1 1
H H12A 0.1252 -0.1533 1.0032 0.086 Uiso calc R 1 1
H H12B 0.1145 -0.0948 0.9689 0.086 Uiso calc R 1 1
H H12C 0.2337 -0.1135 1.0857 0.086 Uiso calc R 1 1
C C13 0.2213(6) -0.18197(14) 0.7927(4) 0.0466(13) Uani d . 1 1
C C14 0.3536(6) -0.18429(15) 0.8191(4) 0.0537(14) Uani d . 1 1
H H14 0.4204 -0.1658 0.8799 0.064 Uiso calc R 1 1
C C15 0.3859(7) -0.21419(19) 0.7548(6) 0.082(2) Uani d . 1 1
H H15 0.4755 -0.2156 0.7718 0.098 Uiso calc R 1 1
C C16 0.2897(10) -0.2419(2) 0.6662(6) 0.100(3) Uani d . 1 1
H H16 0.3138 -0.2624 0.6238 0.121 Uiso calc R 1 1
C C17 0.1569(9) -0.2397(2) 0.6396(5) 0.094(2) Uani d . 1 1
H H17 0.0907 -0.2583 0.5786 0.113 Uiso calc R 1 1
C C18 0.1218(6) -0.20985(16) 0.7032(5) 0.0650(16) Uani d . 1 1
H H18 0.0323 -0.2084 0.6862 0.078 Uiso calc R 1 1
C C19 0.6011(5) -0.06062(16) 0.7727(4) 0.0369(11) Uani d . 1 1
C C20 0.6725(5) -0.09027(16) 0.7207(4) 0.0440(12) Uani d . 1 1
H H20 0.6894 -0.0669 0.6733 0.066 Uiso calc R 1 1
C C21 0.8065(5) -0.11263(18) 0.8140(4) 0.0668(16) Uani d . 1 1
H H21A 0.8502 -0.1313 0.7812 0.100 Uiso calc R 1 1
H H21B 0.7891 -0.1357 0.8597 0.100 Uiso calc R 1 1
H H21C 0.8642 -0.0849 0.8596 0.100 Uiso calc R 1 1
C C22 0.4850(5) -0.12432(17) 0.5496(4) 0.0447(12) Uani d . 1 1
C C23 0.4492(5) -0.07704(18) 0.4982(4) 0.0508(13) Uani d . 1 1
H H23 0.4958 -0.0473 0.5362 0.061 Uiso calc R 1 1
C C24 0.3431(6) -0.0744(2) 0.3893(5) 0.0618(15) Uani d . 1 1
H H24 0.3197 -0.0424 0.3532 0.074 Uiso calc R 1 1
C C25 0.2704(5) -0.1175(2) 0.3321(5) 0.0665(16) Uani d . 1 1
H H25 0.1985 -0.1151 0.2585 0.080 Uiso calc R 1 1
C C26 0.3070(6) -0.1646(2) 0.3868(5) 0.0679(17) Uani d . 1 1
H H26 0.2585 -0.1942 0.3498 0.081 Uiso calc R 1 1
C C27 0.4133(5) -0.16837(17) 0.4946(5) 0.0557(14) Uani d . 1 1
H H27 0.4372 -0.2003 0.5306 0.067 Uiso calc R 1 1
C C28 0.4299(5) 0.11540(14) 0.7059(4) 0.0415(12) Uani d . 1 1
H H28 0.5047 0.1229 0.7760 0.050 Uiso calc R 1 1
C C29 0.3747(5) 0.15526(15) 0.6267(4) 0.0509(14) Uani d . 1 1
H H29 0.4124 0.1883 0.6440 0.061 Uiso calc R 1 1
C C30 0.2652(5) 0.14510(15) 0.5242(4) 0.0486(13) Uani d . 1 1
H H30 0.2272 0.1712 0.4705 0.058 Uiso calc R 1 1
C C31 0.0953(5) 0.08180(17) 0.3942(4) 0.0459(13) Uani d . 1 1
H H31 0.0526 0.1072 0.3394 0.055 Uiso calc R 1 1
C C32 0.0474(5) 0.03298(17) 0.3718(4) 0.0419(12) Uani d . 1 1
H H32 -0.0276 0.0253 0.3019 0.050 Uiso calc R 1 1
C C33 0.0655(4) -0.05879(16) 0.4337(4) 0.0401(12) Uani d . 1 1
H H33 -0.0076 -0.0686 0.3644 0.048 Uiso calc R 1 1
C C34 0.1309(5) -0.09425(16) 0.5172(4) 0.0425(12) Uani d . 1 1
H H34 0.1041 -0.1288 0.5047 0.051 Uiso calc R 1 1
C C35 0.2385(4) -0.07875(14) 0.6218(4) 0.0372(11) Uani d . 1 1
H H35 0.2808 -0.1036 0.6779 0.045 Uiso calc R 1 1
C C36 0.2098(5) 0.09545(15) 0.4997(4) 0.0365(11) Uani d . 1 1
C C37 0.2728(4) 0.05725(14) 0.5842(4) 0.0295(10) Uani d . 1 1
C C38 0.1101(4) -0.00725(15) 0.4539(3) 0.0359(10) Uani d . 1 1
C C39 0.2193(4) 0.00509(14) 0.5603(3) 0.0292(9) Uani d . 1 1

loop_
_atom_site_aniso_label
_atom_site_aniso_U_11
_atom_site_aniso_U_22
_atom_site_aniso_U_33
_atom_site_aniso_U_12
_atom_site_aniso_U_13
_atom_site_aniso_U_23
Ho1 0.02474(12) 0.02897(10) 0.02041(12) -0.00023(10) 0.00836(9) -0.00045(9)
O1 0.0256(19) 0.0364(15) 0.0211(18) 0.0048(13) 0.0032(16) 0.0027(13)
O2 0.0289(19) 0.0441(16) 0.0230(19) 0.0058(13) 0.0103(17) 0.0018(13)
O3 0.0237(18) 0.0361(15) 0.049(2) 0.0042(13) 0.0094(17) 0.0010(14)
O4 0.0348(19) 0.0339(14) 0.0211(18) -0.0086(13) 0.0108(16) -0.0037(13)
O5 0.045(2) 0.0368(15) 0.027(2) -0.0107(14) 0.0129(18) -0.0025(14)
O6 0.045(2) 0.0491(18) 0.052(3) -0.0090(16) 0.014(2) -0.0099(16)
O7 0.033(2) 0.0384(15) 0.044(2) 0.0008(14) 0.0175(18) -0.0031(14)
O8 0.048(2) 0.0388(17) 0.050(2) -0.0029(14) 0.0315(19) -0.0047(14)
O9 0.061(2) 0.0438(17) 0.040(2) 0.0085(16) 0.018(2) -0.0067(16)
N1 0.032(2) 0.0333(18) 0.026(2) -0.0017(16) 0.012(2) 0.0012(16)
N2 0.028(2) 0.0331(17) 0.021(2) -0.0006(16) 0.0064(19) -0.0003(16)
C1 0.027(3) 0.026(2) 0.032(3) -0.0072(19) 0.013(3) -0.002(2)
C2 0.031(3) 0.039(2) 0.029(3) 0.004(2) 0.012(2) 0.000(2)
C3 0.048(3) 0.062(3) 0.059(4) -0.003(2) 0.039(3) 0.000(3)
C4 0.030(3) 0.035(2) 0.045(4) 0.006(2) 0.012(3) -0.002(2)
C5 0.043(4) 0.044(3) 0.084(5) -0.010(3) -0.010(4) 0.016(3)
C6 0.071(5) 0.065(4) 0.111(6) -0.023(3) 0.002(5) 0.017(4)
C7 0.077(5) 0.047(3) 0.115(6) -0.010(3) 0.032(5) 0.016(4)
C8 0.087(5) 0.055(3) 0.067(5) 0.004(3) 0.021(4) 0.017(3)
C9 0.052(4) 0.048(3) 0.060(4) 0.004(3) 0.011(3) 0.002(3)
C10 0.031(3) 0.029(2) 0.037(3) 0.0013(19) 0.020(3) -0.001(2)
C11 0.040(3) 0.040(2) 0.030(3) -0.015(2) 0.013(3) -0.007(2)
C12 0.052(4) 0.072(3) 0.056(4) -0.019(3) 0.033(3) -0.010(3)
C13 0.070(4) 0.023(2) 0.047(4) -0.002(2) 0.030(3) -0.005(2)
C14 0.060(4) 0.037(3) 0.062(4) -0.002(3) 0.029(4) -0.005(2)
C15 0.110(6) 0.048(3) 0.116(6) 0.007(3) 0.079(5) 0.004(3)
C16 0.177(9) 0.065(4) 0.086(6) 0.007(5) 0.086(7) -0.012(4)
C17 0.135(7) 0.058(4) 0.057(5) -0.005(5) 0.026(5) -0.022(3)
C18 0.073(4) 0.036(3) 0.059(4) -0.002(3) 0.014(4) -0.001(3)
C19 0.030(3) 0.048(3) 0.024(3) 0.002(2) 0.007(2) -0.005(2)
C20 0.039(3) 0.055(3) 0.036(3) 0.000(2) 0.018(3) -0.010(2)
C21 0.045(4) 0.096(4) 0.051(4) 0.027(3) 0.018(3) -0.012(3)
C22 0.048(4) 0.054(3) 0.037(3) 0.008(3) 0.025(3) -0.005(3)
C23 0.050(4) 0.056(3) 0.042(4) -0.001(3) 0.021(3) -0.004(3)
C24 0.054(4) 0.082(4) 0.053(4) 0.010(3) 0.030(4) 0.019(3)
C25 0.041(4) 0.118(5) 0.033(4) -0.003(4) 0.014(3) -0.010(4)
C26 0.059(4) 0.075(4) 0.068(5) -0.014(3) 0.031(4) -0.026(3)
C27 0.053(4) 0.049(3) 0.059(4) 0.001(3) 0.024(3) -0.013(3)
C28 0.042(3) 0.040(2) 0.035(3) -0.002(2) 0.014(3) 0.001(2)
C29 0.059(4) 0.035(2) 0.049(4) -0.004(2) 0.020(3) 0.007(2)
C30 0.052(4) 0.040(3) 0.050(4) 0.009(2) 0.023(3) 0.018(2)
C31 0.047(3) 0.058(3) 0.032(3) 0.015(3) 0.020(3) 0.012(2)
C32 0.034(3) 0.063(3) 0.020(3) 0.008(2) 0.008(3) -0.001(2)
C33 0.033(3) 0.058(3) 0.021(3) -0.004(2) 0.007(3) -0.012(2)
C34 0.045(3) 0.045(2) 0.032(3) -0.013(2) 0.016(3) -0.010(2)
C35 0.038(3) 0.039(2) 0.030(3) -0.001(2) 0.014(3) -0.001(2)
C36 0.037(3) 0.045(2) 0.027(3) 0.010(2) 0.016(3) 0.007(2)
C37 0.024(3) 0.040(2) 0.026(3) 0.008(2) 0.014(2) 0.001(2)
C38 0.028(3) 0.056(3) 0.018(3) -0.001(2) 0.008(2) -0.002(2)
C39 0.028(2) 0.039(2) 0.021(2) -0.001(2) 0.013(2) -0.006(2)

loop_
_atom_type_symbol
_atom_type_description
_atom_type_scat_dispersion_real
_atom_type_scat_dispersion_imag
_atom_type_scat_source
C C 0.0033 0.0016 'International Tables Vol C Tables 4.2.6.8 and 6.1.1.4'
H H 0.0000 0.0000 'International Tables Vol C Tables 4.2.6.8 and 6.1.1.4'
Ho Ho -0.2175 4.6783 'International Tables Vol C Tables 4.2.6.8 and 6.1.1.4'
N N 0.0061 0.0033 'International Tables Vol C Tables 4.2.6.8 and 6.1.1.4'
O O 0.0106 0.0060 'International Tables Vol C Tables 4.2.6.8 and 6.1.1.4'

loop_
_geom_angle_atom_site_label_1
_geom_angle_atom_site_label_2
_geom_angle_atom_site_label_3
_geom_angle_site_symmetry_1
_geom_angle_site_symmetry_3
_geom_angle
O1 Ho1 O5 3_657 . 73.65(9)
O1 Ho1 O4 3_657 . 77.96(9)
O5 Ho1 O4 . . 135.01(9)
O1 Ho1 O8 3_657 . 88.25(10)
O5 Ho1 O8 . . 84.04(9)
O4 Ho1 O8 . . 129.41(8)
O1 Ho1 O2 3_657 . 123.55(9)
O5 Ho1 O2 . . 90.48(9)
O4 Ho1 O2 . . 76.97(9)
O8 Ho1 O2 . . 144.74(9)
O1 Ho1 O7 3_657 . 76.49(9)
O5 Ho1 O7 . . 128.40(10)
O4 Ho1 O7 . . 75.63(9)
O8 Ho1 O7 . . 53.80(9)
O2 Ho1 O7 . . 141.07(9)
O1 Ho1 N2 3_657 . 144.81(9)
O5 Ho1 N2 . . 139.68(10)
O4 Ho1 N2 . . 79.38(10)
O8 Ho1 N2 . . 85.69(10)
O2 Ho1 N2 . . 76.18(10)
O7 Ho1 N2 . . 72.01(10)
O1 Ho1 N1 3_657 . 146.90(10)
O5 Ho1 N1 . . 75.43(10)
O4 Ho1 N1 . . 133.91(10)
O8 Ho1 N1 . . 77.03(10)
O2 Ho1 N1 . . 67.89(10)
O7 Ho1 N1 . . 115.29(10)
N2 Ho1 N1 . . 64.27(10)
O1 Ho1 O1 3_657 . 72.63(10)
O5 Ho1 O1 . . 69.61(9)
O4 Ho1 O1 . . 68.97(8)
O8 Ho1 O1 . . 150.74(9)
O2 Ho1 O1 . . 51.26(9)
O7 Ho1 O1 . . 136.78(9)
N2 Ho1 O1 . . 122.64(10)
N1 Ho1 O1 . . 107.07(9)
O1 Ho1 C19 3_657 . 83.31(11)
O5 Ho1 C19 . . 108.06(12)
O4 Ho1 C19 . . 102.38(12)
O8 Ho1 C19 . . 27.15(10)
O2 Ho1 C19 . . 151.44(11)
O7 Ho1 C19 . . 26.78(10)
N2 Ho1 C19 . . 75.67(11)
N1 Ho1 C19 . . 95.34(12)
O1 Ho1 C19 . . 155.57(11)
O1 Ho1 C1 3_657 . 98.36(12)
O5 Ho1 C1 . . 79.01(10)
O4 Ho1 C1 . . 71.37(9)
O8 Ho1 C1 . . 159.21(9)
O2 Ho1 C1 . . 25.40(10)
O7 Ho1 C1 . . 146.93(10)
N2 Ho1 C1 . . 99.48(12)
N1 Ho1 C1 . . 87.04(11)
O1 Ho1 C1 . . 25.86(10)
C19 Ho1 C1 . . 172.89(12)
O1 Ho1 Ho1 3_657 3_657 38.93(6)
O5 Ho1 Ho1 . 3_657 66.86(7)
O4 Ho1 Ho1 . 3_657 69.05(6)
O8 Ho1 Ho1 . 3_657 123.82(7)
O2 Ho1 Ho1 . 3_657 84.79(7)
O7 Ho1 Ho1 . 3_657 110.11(7)
N2 Ho1 Ho1 . 3_657 146.12(7)
N1 Ho1 Ho1 . 3_657 132.87(7)
O1 Ho1 Ho1 . 3_657 33.70(6)
C19 Ho1 Ho1 . 3_657 122.12(9)
C1 Ho1 Ho1 . 3_657 59.47(9)
C1 O1 Ho1 . 3_657 162.7(3)
C1 O1 Ho1 . . 88.9(2)
Ho1 O1 Ho1 3_657 . 107.37(10)
C1 O2 Ho1 . . 98.0(3)
C4 O3 C2 . . 116.6(3)
C10 O4 Ho1 . . 133.9(3)
C10 O5 Ho1 3_657 . 139.6(3)
C13 O6 C11 . . 119.9(4)
C19 O7 Ho1 . . 90.4(2)
C19 O8 Ho1 . . 92.4(3)
C22 O9 C20 . . 118.1(3)
C28 N1 C37 . . 117.8(3)
C28 N1 Ho1 . . 124.2(3)
C37 N1 Ho1 . . 117.1(2)
C35 N2 C39 . . 116.8(4)
C35 N2 Ho1 . . 121.5(3)
C39 N2 Ho1 . . 121.1(2)
O2 C1 O1 . . 121.8(4)
O2 C1 C2 . . 120.2(4)
O1 C1 C2 . . 117.9(4)
O2 C1 Ho1 . . 56.6(2)
O1 C1 Ho1 . . 65.2(2)
C2 C1 Ho1 . . 176.6(3)
O3 C2 C1 . . 111.6(3)
O3 C2 C3 . . 106.3(3)
C1 C2 C3 . . 110.2(3)
O3 C2 H2 . . 109.5
C1 C2 H2 . . 109.5
C3 C2 H2 . . 109.5
C2 C3 H3A . . 109.5
C2 C3 H3B . . 109.5
H3A C3 H3B . . 109.5
C2 C3 H3C . . 109.5
H3A C3 H3C . . 109.5
H3B C3 H3C . . 109.5
C5 C4 O3 . . 125.7(4)
C5 C4 C9 . . 119.6(5)
O3 C4 C9 . . 114.7(4)
C4 C5 C6 . . 120.0(5)
C4 C5 H5 . . 120.0
C6 C5 H5 . . 120.0
C7 C6 C5 . . 121.2(6)
C7 C6 H6 . . 119.4
C5 C6 H6 . . 119.4
C8 C7 C6 . . 118.7(5)
C8 C7 H7 . . 120.6
C6 C7 H7 . . 120.6
C7 C8 C9 . . 121.0(5)
C7 C8 H8 . . 119.5
C9 C8 H8 . . 119.5
C4 C9 C8 . . 119.5(5)
C4 C9 H9 . . 120.2
C8 C9 H9 . . 120.2
O5 C10 O4 3_657 . 127.9(4)
O5 C10 C11 3_657 . 113.7(4)
O4 C10 C11 . . 118.3(4)
O6 C11 C12 . . 106.9(4)
O6 C11 C10 . . 115.6(4)
C12 C11 C10 . . 110.3(3)
O6 C11 H11 . . 107.9
C12 C11 H11 . . 107.9
C10 C11 H11 . . 107.9
C11 C12 H12A . . 109.5
C11 C12 H12B . . 109.5
H12A C12 H12B . . 109.5
C11 C12 H12C . . 109.5
H12A C12 H12C . . 109.5
H12B C12 H12C . . 109.5
C14 C13 O6 . . 125.5(4)
C14 C13 C18 . . 120.8(5)
O6 C13 C18 . . 113.7(5)
C15 C14 C13 . . 119.0(5)
C15 C14 H14 . . 120.5
C13 C14 H14 . . 120.5
C16 C15 C14 . . 121.3(6)
C16 C15 H15 . . 119.3
C14 C15 H15 . . 119.3
C15 C16 C17 . . 119.8(7)
C15 C16 H16 . . 120.1
C17 C16 H16 . . 120.1
C16 C17 C18 . . 120.0(6)
C16 C17 H17 . . 120.0
C18 C17 H17 . . 120.0
C17 C18 C13 . . 119.2(6)
C17 C18 H18 . . 120.4
C13 C18 H18 . . 120.4
O7 C19 O8 . . 122.8(4)
O7 C19 C20 . . 119.7(4)
O8 C19 C20 . . 117.5(4)
O7 C19 Ho1 . . 62.9(2)
O8 C19 Ho1 . . 60.4(2)
C20 C19 Ho1 . . 173.1(3)
O9 C20 C21 . . 105.9(4)
O9 C20 C19 . . 111.5(4)
C21 C20 C19 . . 109.7(4)
O9 C20 H20 . . 109.9
C21 C20 H20 . . 109.9
C19 C20 H20 . . 109.9
C20 C21 H21A . . 109.5
C20 C21 H21B . . 109.5
H21A C21 H21B . . 109.5
C20 C21 H21C . . 109.5
H21A C21 H21C . . 109.5
H21B C21 H21C . . 109.5
C23 C22 C27 . . 120.8(5)
C23 C22 O9 . . 125.2(4)
C27 C22 O9 . . 114.0(4)
C22 C23 C24 . . 118.6(5)
C22 C23 H23 . . 120.7
C24 C23 H23 . . 120.7
C23 C24 C25 . . 121.9(5)
C23 C24 H24 . . 119.1
C25 C24 H24 . . 119.1
C24 C25 C26 . . 118.2(5)
C24 C25 H25 . . 120.9
C26 C25 H25 . . 120.9
C27 C26 C25 . . 121.0(5)
C27 C26 H26 . . 119.5
C25 C26 H26 . . 119.5
C26 C27 C22 . . 119.4(5)
C26 C27 H27 . . 120.3
C22 C27 H27 . . 120.3
N1 C28 C29 . . 123.5(4)
N1 C28 H28 . . 118.3
C29 C28 H28 . . 118.3
C30 C29 C28 . . 119.0(4)
C30 C29 H29 . . 120.5
C28 C29 H29 . . 120.5
C29 C30 C36 . . 119.7(4)
C29 C30 H30 . . 120.1
C36 C30 H30 . . 120.1
C32 C31 C36 . . 121.5(4)
C32 C31 H31 . . 119.2
C36 C31 H31 . . 119.2
C31 C32 C38 . . 121.0(4)
C31 C32 H32 . . 119.5
C38 C32 H32 . . 119.5
C34 C33 C38 . . 118.8(4)
C34 C33 H33 . . 120.6
C38 C33 H33 . . 120.6
C33 C34 C35 . . 120.0(4)
C33 C34 H34 . . 120.0
C35 C34 H34 . . 120.0
N2 C35 C34 . . 123.2(4)
N2 C35 H35 . . 118.4
C34 C35 H35 . . 118.4
C30 C36 C37 . . 117.6(4)
C30 C36 C31 . . 123.0(4)
C37 C36 C31 . . 119.4(4)
N1 C37 C36 . . 122.3(4)
N1 C37 C39 . . 118.9(3)
C36 C37 C39 . . 118.8(4)
C39 C38 C33 . . 117.8(4)
C39 C38 C32 . . 119.2(4)
C33 C38 C32 . . 123.0(4)
N2 C39 C38 . . 123.4(4)
N2 C39 C37 . . 116.6(4)
C38 C39 C37 . . 120.0(4)

loop_
_geom_bond_atom_site_label_1
_geom_bond_atom_site_label_2
_geom_bond_site_symmetry_2
_geom_bond_distance
Ho1 O1 3_657 2.312(3)
Ho1 O5 . 2.318(3)
Ho1 O4 . 2.359(3)
Ho1 O8 . 2.401(3)
Ho1 O2 . 2.431(3)
Ho1 O7 . 2.455(2)
Ho1 N2 . 2.500(3)
Ho1 N1 . 2.594(3)
Ho1 O1 . 2.618(3)
Ho1 C19 . 2.759(4)
Ho1 C1 . 2.883(4)
Ho1 Ho1 3_657 3.9769(4)
O1 C1 . 1.258(5)
O1 Ho1 3_657 2.312(3)
O2 C1 . 1.249(5)
O3 C4 . 1.373(5)
O3 C2 . 1.430(4)
O4 C10 . 1.257(5)
O5 C10 3_657 1.249(5)
O6 C13 . 1.377(5)
O6 C11 . 1.414(5)
O7 C19 . 1.243(5)
O8 C19 . 1.260(4)
O9 C22 . 1.384(5)
O9 C20 . 1.424(5)
N1 C28 . 1.318(4)
N1 C37 . 1.354(5)
N2 C35 . 1.325(4)
N2 C39 . 1.366(5)
C1 C2 . 1.515(5)
C2 C3 . 1.518(5)
C2 H2 . 0.9800
C3 H3A . 0.9600
C3 H3B . 0.9600
C3 H3C . 0.9600
C4 C5 . 1.358(6)
C4 C9 . 1.379(6)
C5 C6 . 1.382(6)
C5 H5 . 0.9300
C6 C7 . 1.367(7)
C6 H6 . 0.9300
C7 C8 . 1.357(7)
C7 H7 . 0.9300
C8 C9 . 1.391(6)
C8 H8 . 0.9300
C9 H9 . 0.9300
C10 O5 3_657 1.249(5)
C10 C11 . 1.538(5)
C11 C12 . 1.507(6)
C11 H11 . 0.9800
C12 H12A . 0.9600
C12 H12B . 0.9600
C12 H12C . 0.9600
C13 C14 . 1.368(6)
C13 C18 . 1.382(6)
C14 C15 . 1.364(7)
C14 H14 . 0.9300
C15 C16 . 1.361(8)
C15 H15 . 0.9300
C16 C17 . 1.373(8)
C16 H16 . 0.9300
C17 C18 . 1.374(8)
C17 H17 . 0.9300
C18 H18 . 0.9300
C19 C20 . 1.541(5)
C20 C21 . 1.528(6)
C20 H20 . 0.9800
C21 H21A . 0.9600
C21 H21B . 0.9600
C21 H21C . 0.9600
C22 C23 . 1.365(6)
C22 C27 . 1.381(6)
C23 C24 . 1.372(6)
C23 H23 . 0.9300
C24 C25 . 1.374(6)
C24 H24 . 0.9300
C25 C26 . 1.377(7)
C25 H25 . 0.9300
C26 C27 . 1.365(6)
C26 H26 . 0.9300
C27 H27 . 0.9300
C28 C29 . 1.397(5)
C28 H28 . 0.9300
C29 C30 . 1.356(6)
C29 H29 . 0.9300
C30 C36 . 1.392(5)
C30 H30 . 0.9300
C31 C32 . 1.346(5)
C31 C36 . 1.422(6)
C31 H31 . 0.9300
C32 C38 . 1.432(5)
C32 H32 . 0.9300
C33 C34 . 1.360(5)
C33 C38 . 1.401(5)
C33 H33 . 0.9300
C34 C35 . 1.398(5)
C34 H34 . 0.9300
C35 H35 . 0.9300
C36 C37 . 1.413(5)
C37 C39 . 1.445(5)
C38 C39 . 1.398(5)

loop_
_geom_torsion_atom_site_label_1
_geom_torsion_atom_site_label_2
_geom_torsion_atom_site_label_3
_geom_torsion_atom_site_label_4
_geom_torsion_site_symmetry_1
_geom_torsion_site_symmetry_4
_geom_torsion
O1 Ho1 O1 C1 3_657 . -174.0(3)
O5 Ho1 O1 C1 . . 107.5(2)
O4 Ho1 O1 C1 . . -90.5(2)
O8 Ho1 O1 C1 . . 134.6(2)
O2 Ho1 O1 C1 . . -0.6(2)
O7 Ho1 O1 C1 . . -127.6(2)
N2 Ho1 O1 C1 . . -29.2(2)
N1 Ho1 O1 C1 . . 40.7(2)
C19 Ho1 O1 C1 . . -163.6(3)
Ho1 Ho1 O1 C1 3_657 . -174.0(3)
O1 Ho1 O1 Ho1 3_657 3_657 0.0
O5 Ho1 O1 Ho1 . 3_657 -78.56(11)
O4 Ho1 O1 Ho1 . 3_657 83.47(11)
O8 Ho1 O1 Ho1 . 3_657 -51.4(2)
O2 Ho1 O1 Ho1 . 3_657 173.40(14)
O7 Ho1 O1 Ho1 . 3_657 46.34(16)
N2 Ho1 O1 Ho1 . 3_657 144.74(10)
N1 Ho1 O1 Ho1 . 3_657 -145.30(10)
C19 Ho1 O1 Ho1 . 3_657 10.4(3)
C1 Ho1 O1 Ho1 . 3_657 174.0(3)
O1 Ho1 O2 C1 3_657 . 8.1(2)
O5 Ho1 O2 C1 . . -62.5(2)
O4 Ho1 O2 C1 . . 73.9(2)
O8 Ho1 O2 C1 . . -142.8(2)
O7 Ho1 O2 C1 . . 120.1(2)
N2 Ho1 O2 C1 . . 156.0(2)
N1 Ho1 O2 C1 . . -136.5(2)
O1 Ho1 O2 C1 . . 0.6(2)
C19 Ho1 O2 C1 . . 165.9(3)
Ho1 Ho1 O2 C1 3_657 . 4.2(2)
O1 Ho1 O4 C10 3_657 . 26.4(3)
O5 Ho1 O4 C10 . . -25.2(4)
O8 Ho1 O4 C10 . . 104.0(3)
O2 Ho1 O4 C10 . . -102.6(3)
O7 Ho1 O4 C10 . . 105.4(3)
N2 Ho1 O4 C10 . . 179.3(4)
N1 Ho1 O4 C10 . . -143.2(3)
O1 Ho1 O4 C10 . . -49.4(3)
C19 Ho1 O4 C10 . . 106.7(3)
C1 Ho1 O4 C10 . . -76.8(4)
Ho1 Ho1 O4 C10 3_657 . -13.2(3)
O1 Ho1 O5 C10 3_657 3_657 -24.5(4)
O4 Ho1 O5 C10 . 3_657 28.6(5)
O8 Ho1 O5 C10 . 3_657 -114.4(4)
O2 Ho1 O5 C10 . 3_657 100.5(4)
O7 Ho1 O5 C10 . 3_657 -81.6(4)
N2 Ho1 O5 C10 . 3_657 169.5(4)
N1 Ho1 O5 C10 . 3_657 167.5(4)
O1 Ho1 O5 C10 . 3_657 52.7(4)
C19 Ho1 O5 C10 . 3_657 -101.6(4)
C1 Ho1 O5 C10 . 3_657 77.7(4)
Ho1 Ho1 O5 C10 3_657 3_657 16.4(4)
O1 Ho1 O7 C19 3_657 . -102.1(3)
O5 Ho1 O7 C19 . . -46.2(3)
O4 Ho1 O7 C19 . . 177.1(3)
O8 Ho1 O7 C19 . . -4.3(2)
O2 Ho1 O7 C19 . . 130.5(2)
N2 Ho1 O7 C19 . . 93.8(3)
N1 Ho1 O7 C19 . . 44.9(3)
O1 Ho1 O7 C19 . . -147.4(2)
C1 Ho1 O7 C19 . . 173.3(3)
Ho1 Ho1 O7 C19 3_657 . -122.1(2)
O1 Ho1 O8 C19 3_657 . 78.7(2)
O5 Ho1 O8 C19 . . 152.5(3)
O4 Ho1 O8 C19 . . 5.9(3)
O2 Ho1 O8 C19 . . -125.2(2)
O7 Ho1 O8 C19 . . 4.2(2)
N2 Ho1 O8 C19 . . -66.6(2)
N1 Ho1 O8 C19 . . -131.2(3)
O1 Ho1 O8 C19 . . 127.0(3)
C1 Ho1 O8 C19 . . -172.1(3)
Ho1 Ho1 O8 C19 3_657 . 95.5(2)
O1 Ho1 N1 C28 3_657 . -22.1(4)
O5 Ho1 N1 C28 . . -0.7(3)
O4 Ho1 N1 C28 . . 139.1(3)
O8 Ho1 N1 C28 . . -87.8(3)
O2 Ho1 N1 C28 . . 95.9(3)
O7 Ho1 N1 C28 . . -126.6(3)
N2 Ho1 N1 C28 . . -179.3(4)
O1 Ho1 N1 C28 . . 62.2(3)
C19 Ho1 N1 C28 . . -108.0(3)
C1 Ho1 N1 C28 . . 78.7(3)
Ho1 Ho1 N1 C28 3_657 . 36.6(4)
O1 Ho1 N1 C37 3_657 . 168.8(2)
O5 Ho1 N1 C37 . . -169.8(3)
O4 Ho1 N1 C37 . . -30.0(3)
O8 Ho1 N1 C37 . . 103.0(3)
O2 Ho1 N1 C37 . . -73.2(3)
O7 Ho1 N1 C37 . . 64.2(3)
N2 Ho1 N1 C37 . . 11.6(2)
O1 Ho1 N1 C37 . . -107.0(3)
C19 Ho1 N1 C37 . . 82.9(3)
C1 Ho1 N1 C37 . . -90.4(3)
Ho1 Ho1 N1 C37 3_657 . -132.5(2)
O1 Ho1 N2 C35 3_657 . 18.3(4)
O5 Ho1 N2 C35 . . 174.6(3)
O4 Ho1 N2 C35 . . -32.4(3)
O8 Ho1 N2 C35 . . 99.1(3)
O2 Ho1 N2 C35 . . -111.4(3)
O7 Ho1 N2 C35 . . 45.8(3)
N1 Ho1 N2 C35 . . 176.7(3)
O1 Ho1 N2 C35 . . -88.8(3)
C19 Ho1 N2 C35 . . 73.5(3)
C1 Ho1 N2 C35 . . -101.2(3)
Ho1 Ho1 N2 C35 3_657 . -53.7(4)
O1 Ho1 N2 C39 3_657 . -170.3(2)
O5 Ho1 N2 C39 . . -14.0(4)
O4 Ho1 N2 C39 . . 139.0(3)
O8 Ho1 N2 C39 . . -89.5(3)
O2 Ho1 N2 C39 . . 60.0(3)
O7 Ho1 N2 C39 . . -142.8(3)
N1 Ho1 N2 C39 . . -11.9(3)
O1 Ho1 N2 C39 . . 82.6(3)
C19 Ho1 N2 C39 . . -115.1(3)
C1 Ho1 N2 C39 . . 70.2(3)
Ho1 Ho1 N2 C39 3_657 . 117.7(3)
Ho1 O2 C1 O1 . . -1.1(4)
Ho1 O2 C1 C2 . . -178.6(3)
Ho1 O1 C1 O2 3_657 . -159.3(6)
Ho1 O1 C1 O2 . . 1.0(4)
Ho1 O1 C1 C2 3_657 . 18.2(10)
Ho1 O1 C1 C2 . . 178.5(3)
Ho1 O1 C1 Ho1 3_657 . -160.3(8)
O1 Ho1 C1 O2 3_657 . -173.2(2)
O5 Ho1 C1 O2 . . 115.4(2)
O4 Ho1 C1 O2 . . -98.9(2)
O8 Ho1 C1 O2 . . 79.4(4)
O7 Ho1 C1 O2 . . -95.1(3)
N2 Ho1 C1 O2 . . -23.6(2)
N1 Ho1 C1 O2 . . 39.7(2)
O1 Ho1 C1 O2 . . -179.0(4)
Ho1 Ho1 C1 O2 3_657 . -175.1(2)
O1 Ho1 C1 O1 3_657 . 5.8(2)
O5 Ho1 C1 O1 . . -65.6(2)
O4 Ho1 C1 O1 . . 80.1(2)
O8 Ho1 C1 O1 . . -101.6(4)
O2 Ho1 C1 O1 . . 179.0(4)
O7 Ho1 C1 O1 . . 83.9(3)
N2 Ho1 C1 O1 . . 155.4(2)
N1 Ho1 C1 O1 . . -141.3(2)
Ho1 Ho1 C1 O1 3_657 . 3.89(16)
C4 O3 C2 C1 . . -66.7(4)
C4 O3 C2 C3 . . 173.1(3)
O2 C1 C2 O3 . . -30.2(5)
O1 C1 C2 O3 . . 152.3(3)
O2 C1 C2 C3 . . 87.8(4)
O1 C1 C2 C3 . . -89.8(4)
C2 O3 C4 C5 . . -10.2(6)
C2 O3 C4 C9 . . 170.4(4)
O3 C4 C5 C6 . . -177.9(5)
C9 C4 C5 C6 . . 1.5(9)
C4 C5 C6 C7 . . -2.1(10)
C5 C6 C7 C8 . . 2.1(11)
C6 C7 C8 C9 . . -1.5(10)
C5 C4 C9 C8 . . -0.9(8)
O3 C4 C9 C8 . . 178.6(4)
C7 C8 C9 C4 . . 0.9(9)
Ho1 O4 C10 O5 . 3_657 8.8(7)
Ho1 O4 C10 C11 . . -171.0(2)
C13 O6 C11 C12 . . -155.4(4)
C13 O6 C11 C10 . . 81.5(5)
O5 C10 C11 O6 3_657 . 177.4(4)
O4 C10 C11 O6 . . -2.8(6)
O5 C10 C11 C12 3_657 . 56.0(5)
O4 C10 C11 C12 . . -124.2(4)
C11 O6 C13 C14 . . -22.5(6)
C11 O6 C13 C18 . . 160.5(4)
O6 C13 C14 C15 . . -176.1(4)
C18 C13 C14 C15 . . 0.7(7)
C13 C14 C15 C16 . . -0.6(8)
C14 C15 C16 C17 . . 0.6(10)
C15 C16 C17 C18 . . -0.7(11)
C16 C17 C18 C13 . . 0.7(9)
C14 C13 C18 C17 . . -0.8(8)
O6 C13 C18 C17 . . 176.4(4)
Ho1 O7 C19 O8 . . 7.8(4)
Ho1 O7 C19 C20 . . -172.7(4)
Ho1 O8 C19 O7 . . -8.0(4)
Ho1 O8 C19 C20 . . 172.5(3)
O1 Ho1 C19 O7 3_657 . 73.2(2)
O5 Ho1 C19 O7 . . 143.5(2)
O4 Ho1 C19 O7 . . -2.9(3)
O8 Ho1 C19 O7 . . 172.4(4)
O2 Ho1 C19 O7 . . -88.4(3)
N2 Ho1 C19 O7 . . -78.4(2)
N1 Ho1 C19 O7 . . -140.1(2)
O1 Ho1 C19 O7 . . 63.2(4)
Ho1 Ho1 C19 O7 3_657 . 70.0(3)
O1 Ho1 C19 O8 3_657 . -99.3(2)
O5 Ho1 C19 O8 . . -28.9(3)
O4 Ho1 C19 O8 . . -175.4(2)
O2 Ho1 C19 O8 . . 99.2(3)
O7 Ho1 C19 O8 . . -172.4(4)
N2 Ho1 C19 O8 . . 109.2(3)
N1 Ho1 C19 O8 . . 47.5(2)
O1 Ho1 C19 O8 . . -109.3(3)
Ho1 Ho1 C19 O8 3_657 . -102.5(2)
C22 O9 C20 C21 . . -162.5(4)
C22 O9 C20 C19 . . 78.2(5)
O7 C19 C20 O9 . . 33.8(6)
O8 C19 C20 O9 . . -146.8(4)
O7 C19 C20 C21 . . -83.2(5)
O8 C19 C20 C21 . . 96.3(5)
C20 O9 C22 C23 . . 3.4(6)
C20 O9 C22 C27 . . -178.5(4)
C27 C22 C23 C24 . . -2.0(7)
O9 C22 C23 C24 . . 176.0(4)
C22 C23 C24 C25 . . 1.6(8)
C23 C24 C25 C26 . . -0.3(8)
C24 C25 C26 C27 . . -0.6(8)
C25 C26 C27 C22 . . 0.2(8)
C23 C22 C27 C26 . . 1.2(7)
O9 C22 C27 C26 . . -177.0(4)
C37 N1 C28 C29 . . 0.2(6)
Ho1 N1 C28 C29 . . -168.9(3)
N1 C28 C29 C30 . . 0.2(7)
C28 C29 C30 C36 . . 0.1(7)
C36 C31 C32 C38 . . 0.1(7)
C38 C33 C34 C35 . . 1.5(7)
C39 N2 C35 C34 . . -0.5(6)
Ho1 N2 C35 C34 . . 171.3(3)
C33 C34 C35 N2 . . -0.9(7)
C29 C30 C36 C37 . . -0.8(6)
C29 C30 C36 C31 . . -179.9(4)
C32 C31 C36 C30 . . 177.5(4)
C32 C31 C36 C37 . . -1.6(6)
C28 N1 C37 C36 . . -1.0(6)
Ho1 N1 C37 C36 . . 168.9(3)
C28 N1 C37 C39 . . 179.0(4)
Ho1 N1 C37 C39 . . -11.2(4)
C30 C36 C37 N1 . . 1.3(6)
C31 C36 C37 N1 . . -179.6(4)
C30 C36 C37 C39 . . -178.7(4)
C31 C36 C37 C39 . . 0.5(6)
C34 C33 C38 C39 . . -0.8(6)
C34 C33 C38 C32 . . -179.5(4)
C31 C32 C38 C39 . . 2.6(6)
C31 C32 C38 C33 . . -178.7(4)
C35 N2 C39 C38 . . 1.2(6)
Ho1 N2 C39 C38 . . -170.5(3)
C35 N2 C39 C37 . . -177.0(3)
Ho1 N2 C39 C37 . . 11.3(5)
C33 C38 C39 N2 . . -0.6(6)
C32 C38 C39 N2 . . 178.1(4)
C33 C38 C39 C37 . . 177.5(4)
C32 C38 C39 C37 . . -3.7(6)
N1 C37 C39 N2 . . 0.5(5)
C36 C37 C39 N2 . . -179.5(3)
N1 C37 C39 C38 . . -177.8(3)
C36 C37 C39 C38 . . 2.2(6)
